data_4021185
loop_
_publ_author_name
'David J. Connolly'
'Patrick M. Lacey'
'Mary McCarthy'
'Cormac P. Saunders'
'Anne-Marie Carroll'
'Richard Goddard'
'Patrick J. Guiry'

_publ_section_title
;
 Preparation and Resolution of a Modular Class of
 Axially Chiral Quinazoline-Containing Ligands and
 Their Application in Asymmetric Rhodium-Catalyzed
 Olefin Hydroboration
;
_journal_name_full 'Journal of Organic Chemistry'
_journal_page_first 6572
_journal_page_last 6589
_journal_paper_doi 10.1021/jo049195+
_journal_volume 69
_journal_year 2004
_chemical_absolute_configuration rmad
_chemical_formula_moiety 'C45 H39 N3 P Pd 1+, P F6 1-, 0.2(H2 O)'
_chemical_formula_sum 'C45 H39.4 F6 N3 O0.2 P2 Pd'
_chemical_formula_weight 907.74
_space_group_IT_number 19
_symmetry_cell_setting orthorhombic
_symmetry_Int_Tables_number 19
_symmetry_space_group_name_Hall 'P 2ac 2ab'
_symmetry_space_group_name_H-M 'P 21 21 21'
_cell_angle_alpha 90.00
_cell_angle_beta 90.00
_cell_angle_gamma 90.00
_cell_formula_units_Z 4
_cell_length_a 11.4972(1)
_cell_length_b 15.6101(1)
_cell_length_c 21.7615(2)
_cell_measurement_temperature 100
_cell_volume 3905.59(6)
_diffrn_ambient_temperature 100
_exptl_crystal_density_diffrn 1.544
_cod_original_formula_sum 'C45 H39.40 F6 N3 O0.20 P2 Pd'
_cod_database_code 4021185

loop_
_symmetry_equiv_pos_as_xyz
'x, y, z'
'-x+1/2, -y, z+1/2'
'-x, y+1/2, -z+1/2'
'x+1/2, -y+1/2, -z'

loop_
_atom_site_label
_atom_site_type_symbol
_atom_site_fract_x
_atom_site_fract_y
_atom_site_fract_z
_atom_site_U_iso_or_equiv
_atom_site_adp_type
_atom_site_occupancy
_atom_site_symmetry_multiplicity
_atom_site_calc_flag
_atom_site_refinement_flags
_atom_site_disorder_assembly
_atom_site_disorder_group
C1 C 0.7567(2) 0.51529(14) 0.89004(11) 0.0155(4) Uani 1 1 d . . .
C2 C 0.7974(2) 0.57814(15) 0.98451(11) 0.0191(5) Uani 1 1 d . . .
C3 C 0.6408(2) 0.48922(15) 0.97994(11) 0.0180(5) Uani 1 1 d . . .
C4 C 0.5495(3) 0.44670(17) 1.01027(12) 0.0233(5) Uani 1 1 d . . .
H4 H 0.5363 0.4569 1.0518 0.028 Uiso 1 1 calc R . .
C5 C 0.4806(3) 0.39112(17) 0.97939(12) 0.0273(6) Uani 1 1 d . . .
H5 H 0.4200 0.3637 0.9997 0.033 Uiso 1 1 calc R . .
C6 C 0.5003(3) 0.37462(15) 0.91665(11) 0.0257(5) Uani 1 1 d . . .
H6 H 0.4527 0.3359 0.8961 0.031 Uiso 1 1 calc R . .
C7 C 0.5875(2) 0.41423(17) 0.88569(11) 0.0211(5) Uani 1 1 d . . .
H7 H 0.5997 0.4023 0.8443 0.025 Uiso 1 1 calc R . .
C8 C 0.6601(2) 0.47380(15) 0.91646(11) 0.0168(4) Uani 1 1 d . . .
C9 C 0.8744(3) 0.63557(19) 1.02070(13) 0.0293(6) Uani 1 1 d . . .
H9A H 0.8551 0.6942 1.0120 0.044 Uiso 1 1 calc R . .
H9B H 0.9540 0.6251 1.0097 0.044 Uiso 1 1 calc R . .
H9C H 0.8638 0.6245 1.0637 0.044 Uiso 1 1 calc R . .
C10 C 0.7936(2) 0.49986(14) 0.82507(11) 0.0156(4) Uani 1 1 d . . .
C11 C 0.9030(2) 0.46544(14) 0.81377(11) 0.0158(4) Uani 1 1 d . . .
C12 C 0.9405(2) 0.45220(15) 0.75269(11) 0.0187(5) Uani 1 1 d . . .
H12 H 1.0140 0.4296 0.7452 0.022 Uiso 1 1 calc R . .
C13 C 0.8694(3) 0.47238(16) 0.70481(11) 0.0199(5) Uani 1 1 d . . .
H13 H 0.8958 0.4640 0.6648 0.024 Uiso 1 1 calc R . .
C14 C 0.7569(2) 0.50567(15) 0.71432(12) 0.0185(5) Uani 1 1 d . . .
C15 C 0.6813(3) 0.52372(17) 0.66453(12) 0.0218(5) Uani 1 1 d . . .
H15 H 0.7057 0.5133 0.6245 0.026 Uiso 1 1 calc R . .
C16 C 0.5735(3) 0.55612(17) 0.67481(13) 0.0247(6) Uani 1 1 d . . .
H16 H 0.5242 0.5667 0.6418 0.030 Uiso 1 1 calc R . .
C17 C 0.5357(2) 0.57387(16) 0.73496(12) 0.0232(5) Uani 1 1 d . . .
H17 H 0.4621 0.5968 0.7414 0.028 Uiso 1 1 calc R . .
C18 C 0.6067(2) 0.55754(16) 0.78385(12) 0.0207(5) Uani 1 1 d . . .
H18 H 0.5813 0.5706 0.8233 0.025 Uiso 1 1 calc R . .
C19 C 0.7182(2) 0.52111(15) 0.77557(11) 0.0166(4) Uani 1 1 d . . .
C20 C 1.1240(2) 0.38756(15) 0.84765(11) 0.0183(5) Uani 1 1 d . . .
C21 C 1.2077(2) 0.42789(17) 0.81192(12) 0.0234(5) Uani 1 1 d . . .
H21 H 1.2053 0.4870 0.8067 0.028 Uiso 1 1 calc R . .
C22 C 1.2943(3) 0.38072(19) 0.78415(13) 0.0277(6) Uani 1 1 d . . .
H22 H 1.3493 0.4080 0.7596 0.033 Uiso 1 1 calc R . .
C23 C 1.3000(3) 0.29296(19) 0.79262(13) 0.0282(6) Uani 1 1 d . . .
H23 H 1.3589 0.2612 0.7742 0.034 Uiso 1 1 calc R . .
C24 C 1.2169(3) 0.25267(17) 0.82880(13) 0.0265(6) Uani 1 1 d . . .
H24 H 1.2207 0.1937 0.8348 0.032 Uiso 1 1 calc R . .
C25 C 1.1292(3) 0.29913(17) 0.85582(12) 0.0222(5) Uani 1 1 d . . .
H25 H 1.0733 0.2715 0.8795 0.027 Uiso 1 1 calc R . .
C26 C 0.9261(2) 0.37855(15) 0.92947(11) 0.0176(5) Uani 1 1 d . . .
C27 C 0.8490(2) 0.31820(15) 0.90595(12) 0.0203(5) Uani 1 1 d . . .
H27 H 0.8431 0.3108 0.8637 0.024 Uiso 1 1 calc R . .
C28 C 0.7813(3) 0.26929(17) 0.94473(14) 0.0265(6) Uani 1 1 d . . .
H28 H 0.7290 0.2298 0.9286 0.032 Uiso 1 1 calc R . .
C29 C 0.7913(3) 0.27895(17) 1.00736(14) 0.0304(7) Uani 1 1 d . . .
H29 H 0.7445 0.2470 1.0336 0.036 Uiso 1 1 calc R . .
C30 C 0.8705(3) 0.33602(18) 1.03088(13) 0.0326(7) Uani 1 1 d . . .
H30 H 0.8789 0.3407 1.0732 0.039 Uiso 1 1 calc R . .
C31 C 0.9382(3) 0.38679(16) 0.99265(12) 0.0250(6) Uani 1 1 d . . .
H31 H 0.9909 0.4257 1.0091 0.030 Uiso 1 1 calc R . .
C32 C 1.1742(2) 0.61276(14) 0.88911(12) 0.0178(5) Uani 1 1 d . . .
C33 C 1.2638(2) 0.57132(16) 0.92206(13) 0.0222(5) Uani 1 1 d . . .
H33 H 1.2475 0.5216 0.9439 0.027 Uiso 1 1 calc R . .
C34 C 1.3740(3) 0.60341(17) 0.92211(14) 0.0256(5) Uani 1 1 d . . .
H34 H 1.4312 0.5770 0.9457 0.031 Uiso 1 1 calc R . .
C35 C 1.4023(2) 0.67630(16) 0.88681(12) 0.0218(5) Uani 1 1 d . . .
C36 C 1.5163(3) 0.71170(16) 0.88717(13) 0.0278(6) Uani 1 1 d . . .
H36 H 1.5741 0.6862 0.9109 0.033 Uiso 1 1 calc R . .
C37 C 1.5419(3) 0.78279(18) 0.85312(16) 0.0339(7) Uani 1 1 d . . .
H37 H 1.6165 0.8058 0.8542 0.041 Uiso 1 1 calc R . .
C38 C 1.4565(3) 0.82114(18) 0.81661(15) 0.0331(7) Uani 1 1 d . . .
H38 H 1.4752 0.8689 0.7930 0.040 Uiso 1 1 calc R . .
C39 C 1.3461(3) 0.78939(16) 0.81526(14) 0.0261(6) Uani 1 1 d . . .
H39 H 1.2905 0.8155 0.7905 0.031 Uiso 1 1 calc R . .
C40 C 1.3150(2) 0.71677(15) 0.85121(12) 0.0197(5) Uani 1 1 d . . .
C41 C 1.1994(2) 0.68535(15) 0.85549(12) 0.0189(5) Uani 1 1 d . . .
C42 C 1.0961(2) 0.73068(17) 0.82746(13) 0.0212(5) Uani 1 1 d . . .
H42 H 1.1158 0.7912 0.8215 0.025 Uiso 1 1 calc R . .
C43 C 1.0635(3) 0.69201(19) 0.76555(13) 0.0285(6) Uani 1 1 d . . .
H43A H 0.9980 0.7222 0.7488 0.043 Uiso 1 1 calc R . .
H43B H 1.0437 0.6327 0.7709 0.043 Uiso 1 1 calc R . .
H43C H 1.1283 0.6967 0.7379 0.043 Uiso 1 1 calc R . .
C44 C 0.8861(3) 0.7489(2) 0.84966(16) 0.0324(7) Uani 1 1 d . . .
H44A H 0.8660 0.7112 0.8165 0.049 Uiso 1 1 calc R . .
H44B H 0.8895 0.8068 0.8348 0.049 Uiso 1 1 calc R . .
H44C H 0.8282 0.7448 0.8814 0.049 Uiso 1 1 calc R . .
C45 C 1.0297(3) 0.78356(15) 0.92555(13) 0.0261(6) Uani 1 1 d . . .
H45A H 1.1040 0.7687 0.9426 0.039 Uiso 1 1 calc R . .
H45B H 0.9712 0.7795 0.9569 0.039 Uiso 1 1 calc R . .
H45C H 1.0323 0.8411 0.9101 0.039 Uiso 1 1 calc R . .
F1 F 0.87428(18) 1.09819(13) 0.88082(9) 0.0434(5) Uani 1 1 d . . .
F2 F 0.6693(2) 0.96254(14) 0.86948(13) 0.0629(7) Uani 1 1 d . . .
F3A F 0.8614(6) 0.9602(4) 0.8938(4) 0.0420(14) Uiso 0.33 1 d P . .
F3B F 0.8696(6) 0.9656(4) 0.8534(3) 0.0396(13) Uiso 0.33 1 d P . .
F3C F 0.8259(7) 0.9820(5) 0.8215(4) 0.0512(17) Uiso 0.33 1 d P . .
F4A F 0.8072(7) 1.0221(5) 0.8026(3) 0.0496(17) Uiso 0.33 1 d P . .
F4B F 0.7473(7) 1.0572(5) 0.8037(3) 0.0477(15) Uiso 0.33 1 d P . .
F4C F 0.7046(6) 1.0959(5) 0.8397(3) 0.0408(17) Uiso 0.33 1 d P . .
F5A F 0.6856(5) 1.1103(3) 0.8583(3) 0.0245(12) Uiso 0.33 1 d P . .
F5B F 0.6688(7) 1.0950(5) 0.8939(4) 0.0626(19) Uiso 0.33 1 d P . .
F5C F 0.7099(8) 1.0641(5) 0.9387(4) 0.050(2) Uiso 0.33 1 d P . .
F6A F 0.7495(6) 1.0561(4) 0.9473(3) 0.0261(12) Uiso 0.33 1 d P . .
F6B F 0.7867(8) 1.0077(5) 0.9410(4) 0.062(2) Uiso 0.33 1 d P . .
F6C F 0.8339(6) 0.9553(4) 0.9242(3) 0.0344(13) Uiso 0.33 1 d P . .
N1 N 0.82487(19) 0.56567(12) 0.92356(9) 0.0153(4) Uani 1 1 d . . .
N2 N 0.7094(2) 0.54328(13) 1.01236(10) 0.0189(4) Uani 1 1 d . . .
N3 N 1.0012(2) 0.72419(11) 0.87499(9) 0.0199(4) Uani 1 1 d . . .
O O 1.2159(12) 0.6834(8) 1.0347(6) 0.043(3) Uani 0.20 1 d P . .
P1 P 1.00415(8) 0.44954(3) 0.87832(2) 0.01520(10) Uani 1 1 d . . .
P2 P 0.77168(8) 1.03019(5) 0.87585(4) 0.03373(19) Uani 1 1 d . . .
Pd Pd 1.005769(16) 0.590507(9) 0.898106(7) 0.01474(4) Uani 1 1 d . . .

loop_
_atom_site_aniso_label
_atom_site_aniso_U_11
_atom_site_aniso_U_22
_atom_site_aniso_U_33
_atom_site_aniso_U_23
_atom_site_aniso_U_13
_atom_site_aniso_U_12
C1 0.0151(10) 0.0127(9) 0.0187(11) -0.0010(8) -0.0016(9) 0.0017(8)
C2 0.0208(11) 0.0184(11) 0.0181(11) -0.0038(9) 0.0019(9) -0.0008(9)
C3 0.0194(11) 0.0166(10) 0.0181(11) 0.0002(9) 0.0014(9) 0.0016(9)
C4 0.0224(13) 0.0283(13) 0.0193(12) 0.0022(10) 0.0033(10) -0.0029(10)
C5 0.0239(15) 0.0324(13) 0.0257(12) 0.0011(10) 0.0045(11) -0.0083(11)
C6 0.0240(12) 0.0263(10) 0.0267(11) 0.0000(9) -0.0028(13) -0.0089(13)
C7 0.0215(11) 0.0221(11) 0.0196(11) 0.0004(10) -0.0020(9) -0.0033(10)
C8 0.0166(11) 0.0157(10) 0.0182(11) 0.0004(8) 0.0002(9) 0.0013(9)
C9 0.0348(16) 0.0326(14) 0.0205(12) -0.0099(11) 0.0050(12) -0.0154(13)
C10 0.0191(11) 0.0117(9) 0.0159(10) -0.0004(8) 0.0009(9) -0.0034(8)
C11 0.0194(11) 0.0130(9) 0.0150(10) 0.0005(8) 0.0009(9) -0.0009(8)
C12 0.0220(12) 0.0154(10) 0.0186(11) -0.0002(9) 0.0024(10) 0.0003(9)
C13 0.0257(13) 0.0183(11) 0.0158(11) -0.0030(9) 0.0019(10) -0.0018(10)
C14 0.0239(13) 0.0133(10) 0.0183(11) -0.0001(8) -0.0005(10) -0.0030(9)
C15 0.0268(14) 0.0232(12) 0.0154(11) 0.0006(10) -0.0041(10) -0.0055(11)
C16 0.0260(14) 0.0241(12) 0.0240(13) 0.0055(11) -0.0082(11) -0.0025(11)
C17 0.0205(12) 0.0219(11) 0.0272(12) 0.0033(10) -0.0031(10) -0.0001(9)
C18 0.0215(13) 0.0207(11) 0.0199(11) 0.0003(9) 0.0016(10) -0.0002(10)
C19 0.0203(12) 0.0127(9) 0.0168(11) 0.0017(8) -0.0015(9) -0.0024(9)
C20 0.0181(11) 0.0199(11) 0.0168(11) -0.0014(9) -0.0015(9) 0.0053(9)
C21 0.0235(13) 0.0230(12) 0.0237(12) -0.0010(10) 0.0040(11) 0.0029(10)
C22 0.0249(14) 0.0338(14) 0.0243(13) -0.0006(11) 0.0051(12) 0.0059(12)
C23 0.0258(14) 0.0366(15) 0.0223(13) -0.0071(11) -0.0021(11) 0.0146(12)
C24 0.0319(15) 0.0207(12) 0.0270(13) -0.0015(11) -0.0072(12) 0.0105(11)
C25 0.0251(13) 0.0222(11) 0.0192(12) 0.0010(10) -0.0033(11) 0.0060(10)
C26 0.0237(13) 0.0143(9) 0.0148(11) 0.0011(8) 0.0019(9) 0.0034(9)
C27 0.0238(12) 0.0151(10) 0.0218(12) 0.0021(9) -0.0004(10) -0.0012(9)
C28 0.0262(14) 0.0163(11) 0.0369(15) 0.0061(11) 0.0027(12) 0.0003(10)
C29 0.0378(17) 0.0201(12) 0.0332(15) 0.0065(11) 0.0157(13) 0.0008(12)
C30 0.056(2) 0.0219(12) 0.0201(12) 0.0031(11) 0.0096(14) 0.0026(13)
C31 0.0380(16) 0.0180(11) 0.0191(12) -0.0008(9) 0.0002(11) 0.0000(10)
C32 0.0161(10) 0.0153(9) 0.0221(12) -0.0004(9) 0.0001(9) -0.0014(8)
C33 0.0196(12) 0.0182(11) 0.0286(13) 0.0042(10) -0.0001(11) 0.0018(9)
C34 0.0201(12) 0.0243(13) 0.0326(14) -0.0006(11) -0.0040(11) 0.0022(10)
C35 0.0190(12) 0.0191(10) 0.0273(13) -0.0059(10) 0.0055(10) -0.0012(9)
C36 0.0201(13) 0.0252(11) 0.0381(14) -0.0097(10) 0.0048(12) -0.0017(10)
C37 0.0215(13) 0.0259(13) 0.054(2) -0.0162(14) 0.0171(14) -0.0077(11)
C38 0.0343(16) 0.0209(12) 0.0441(18) -0.0030(12) 0.0215(14) -0.0043(11)
C39 0.0286(15) 0.0185(11) 0.0311(15) -0.0007(10) 0.0123(12) -0.0007(10)
C40 0.0216(12) 0.0146(10) 0.0228(12) -0.0052(9) 0.0064(10) -0.0004(9)
C41 0.0216(12) 0.0146(10) 0.0205(11) -0.0009(9) 0.0008(10) 0.0003(9)
C42 0.0224(13) 0.0164(11) 0.0246(13) 0.0036(10) -0.0024(11) 0.0002(10)
C43 0.0345(17) 0.0283(13) 0.0228(13) 0.0051(11) -0.0056(12) -0.0018(12)
C44 0.0218(14) 0.0276(14) 0.0480(19) 0.0149(14) -0.0035(14) 0.0023(11)
C45 0.0265(15) 0.0169(10) 0.0349(14) -0.0047(10) 0.0060(11) 0.0000(9)
F1 0.0334(10) 0.0526(12) 0.0443(11) -0.0099(10) -0.0066(9) -0.0074(10)
F2 0.0450(14) 0.0412(12) 0.103(2) -0.0037(13) -0.0184(14) -0.0150(10)
N1 0.0173(10) 0.0137(8) 0.0150(9) -0.0024(7) 0.0000(8) -0.0024(7)
N2 0.0211(11) 0.0192(9) 0.0165(9) -0.0011(8) 0.0018(8) -0.0004(8)
N3 0.0182(9) 0.0141(7) 0.0275(9) 0.0030(7) -0.0019(11) 0.0007(10)
O 0.043(8) 0.043(6) 0.043(7) -0.005(6) -0.001(6) 0.010(6)
P1 0.0172(3) 0.0130(2) 0.0153(2) -0.00025(17) 0.0011(3) 0.0005(3)
P2 0.0271(4) 0.0339(4) 0.0402(4) -0.0152(4) -0.0062(4) 0.0043(3)
Pd 0.01524(7) 0.01189(6) 0.01710(7) 0.00005(6) -0.00030(8) -0.00048(7)

loop_
_geom_bond_atom_site_label_1
_geom_bond_atom_site_label_2
_geom_bond_distance
_geom_bond_site_symmetry_2
_geom_bond_publ_flag
C1 N1 1.328(3) . y
C1 C8 1.408(3) . y
C1 C10 1.495(3) . y
C2 N2 1.299(3) . y
C2 N1 1.377(3) . y
C2 C9 1.486(4) . y
C3 N2 1.353(3) . y
C3 C4 1.407(4) . y
C3 C8 1.420(3) . y
C4 C5 1.353(4) . y
C5 C6 1.408(4) . y
C6 C7 1.357(4) . y
C7 C8 1.418(3) . y
C10 C11 1.390(4) . y
C10 C19 1.421(3) . y
C11 C12 1.413(3) . y
C11 P1 1.840(3) . y
C12 C13 1.361(4) . y
C13 C14 1.410(4) . y
C14 C15 1.417(4) . y
C14 C19 1.426(4) . y
C15 C16 1.357(4) . y
C16 C17 1.407(4) . y
C17 C18 1.365(4) . y
C18 C19 1.414(4) . y
C20 C21 1.388(4) . y
C20 C25 1.393(3) . y
C20 P1 1.811(3) . y
C21 C22 1.378(4) . y
C22 C23 1.384(4) . y
C23 C24 1.388(4) . y
C24 C25 1.375(4) . y
C26 C31 1.388(4) . y
C26 C27 1.391(4) . y
C26 P1 1.809(3) . y
C27 C28 1.379(4) . y
C28 C29 1.376(4) . y
C29 C30 1.373(5) . y
C30 C31 1.388(4) . y
C32 C41 1.379(3) . y
C32 C33 1.412(4) . y
C32 Pd 1.978(3) . y
C33 C34 1.363(4) . y
C34 C35 1.411(4) . y
C35 C40 1.417(4) . y
C35 C36 1.422(4) . y
C36 C37 1.366(4) . y
C37 C38 1.398(5) . y
C38 C39 1.362(4) . y
C39 C40 1.423(4) . y
C40 C41 1.420(4) . y
C41 C42 1.511(4) . y
C42 N3 1.507(4) . y
C42 C43 1.523(4) . y
C44 N3 1.485(4) . y
C45 N3 1.475(3) . y
F1 P2 1.591(2) . y
F2 P2 1.587(2) . y
F3A F6C 0.738(7) . y
F3A F3B 0.888(8) . y
F3A F6B 1.531(11) . y
F3A P2 1.552(7) . y
F3A F3C 1.659(10) . y
F3B F3C 0.893(8) . y
F3B F4A 1.585(10) . y
F3B P2 1.588(6) . y
F3B F6C 1.604(8) . y
F3C F4A 0.780(9) . y
F3C F4B 1.531(11) . y
F3C P2 1.533(7) . y
F4A F4B 0.879(9) . y
F4A P2 1.650(7) . y
F4B F4C 1.105(9) . y
F4B F5A 1.614(9) . y
F4B P2 1.650(7) . y
F4C F5A 0.512(8) . y
F4C F5B 1.250(10) . y
F4C P2 1.506(7) . y
F5A F5B 0.833(8) . y
F5A P2 1.640(6) . y
F5B F5C 1.186(10) . y
F5B F6A 1.605(10) . y
F5B P2 1.605(8) . y
F5C F6A 0.507(10) . y
F5C F6B 1.247(12) . y
F5C P2 1.629(8) . y
F6A F6B 0.879(9) . y
F6A P2 1.626(6) . y
F6B F6C 1.048(9) . y
F6B P2 1.471(8) . y
F6C P2 1.728(6) . y
N1 Pd 2.187(2) . y
N3 Pd 2.1472(17) . y
P1 Pd 2.2423(5) . y
